data_7000588
loop_
_publ_author_name
'Elbjeirami, Oussama'
'Gonser, M. W. Alexander'
'Stewart, Barbara N.'
'Bruce, Alice E.'
'Bruce, Mitchell R. M.'
'Cundari, Thomas R.'
'Omary, Mohammad A.'

_publ_section_title
;
 Luminescence, structural, and bonding trends upon varying the halogen
 in isostructural aurophilic dimers
;
_journal_issue 9
_journal_name_full 'Dalton Transactions'
_journal_page_first 1522
_journal_page_last 1533
_journal_paper_doi 10.1039/b813875c
_journal_year 2009
_chemical_formula_moiety 'C9 H9 Au Br N O2 S'
_chemical_formula_sum 'C9 H9 Au Br N O2 S'
_chemical_formula_weight 472.11
_chemical_name_common
;
[(p-tosyl)methyNC]gold bromide
;
_chemical_name_systematic
;
bromo[(p-tosyl)methylisonitrile]gold
;
_space_group_IT_number 15
_symmetry_cell_setting monoclinic
_symmetry_space_group_name_Hall '-C 2yc'
_symmetry_space_group_name_H-M 'C 1 2/c 1'
_atom_sites_solution_hydrogens geom
_atom_sites_solution_primary direct
_atom_sites_solution_secondary difmap
_audit_creation_method SHELXL-97
_cell_angle_alpha 90.00
_cell_angle_beta 129.315(2)
_cell_angle_gamma 90.00
_cell_formula_units_Z 8
_cell_length_a 28.554(4)
_cell_length_b 5.2623(6)
_cell_length_c 21.234(3)
_cell_measurement_reflns_used 3043
_cell_measurement_temperature 299(2)
_cell_measurement_theta_max 25.66
_cell_measurement_theta_min 2.48
_cell_volume 2468.5(6)
_computing_structure_refinement 'SHELXL-97 (Sheldrick, 1997)'
_computing_structure_solution 'SHELXS-97 (Sheldrick, 1990)'
_diffrn_ambient_temperature 299(2)
_diffrn_measured_fraction_theta_full 1.000
_diffrn_measured_fraction_theta_max 1.000
_diffrn_measurement_device_type 'CCD area detector'
_diffrn_measurement_method 'phi and omega scans'
_diffrn_radiation_monochromator graphite
_diffrn_radiation_source 'fine-focus sealed tube'
_diffrn_radiation_type MoK\a
_diffrn_radiation_wavelength 0.71073
_diffrn_reflns_av_R_equivalents 0.0462
_diffrn_reflns_av_sigmaI/netI 0.0492
_diffrn_reflns_limit_h_max 33
_diffrn_reflns_limit_h_min -33
_diffrn_reflns_limit_k_max 6
_diffrn_reflns_limit_k_min -6
_diffrn_reflns_limit_l_max 25
_diffrn_reflns_limit_l_min -25
_diffrn_reflns_number 8653
_diffrn_reflns_theta_full 25.00
_diffrn_reflns_theta_max 25.00
_diffrn_reflns_theta_min 1.84
_exptl_absorpt_coefficient_mu 15.305
_exptl_absorpt_correction_T_max 0.6567
_exptl_absorpt_correction_T_min 0.0638
_exptl_absorpt_correction_type empirical
_exptl_absorpt_process_details
;SADABS: an empirical absorption program by G. M. Sheldrick
using the method described by Blessing, R. H.; Acta Cryst.
A51, 1995, 33.
;
_exptl_crystal_colour colorless
_exptl_crystal_density_diffrn 2.541
_exptl_crystal_density_method 'not measured'
_exptl_crystal_description needle
_exptl_crystal_F_000 1728
_exptl_crystal_size_max 0.40
_exptl_crystal_size_mid 0.06
_exptl_crystal_size_min 0.03
_refine_diff_density_max 1.242
_refine_diff_density_min -0.774
_refine_diff_density_rms 0.153
_refine_ls_extinction_coef 0.00044(5)
_refine_ls_extinction_expression Fc^*^=kFc[1+0.001xFc^2^\l^3^/sin(2\q)]^-1/4^
_refine_ls_extinction_method SHELXL
_refine_ls_goodness_of_fit_ref 1.031
_refine_ls_hydrogen_treatment mixed
_refine_ls_matrix_type full
_refine_ls_number_parameters 138
_refine_ls_number_reflns 2180
_refine_ls_number_restraints 0
_refine_ls_restrained_S_all 1.031
_refine_ls_R_factor_all 0.0378
_refine_ls_R_factor_gt 0.0323
_refine_ls_shift/su_max 0.023
_refine_ls_shift/su_mean 0.001
_refine_ls_structure_factor_coef Fsqd
_refine_ls_weighting_details 'calc w=1/[\s^2^(Fo^2^)+(0.0362P)^2^+0.0000P] where P=(Fo^2^+2Fc^2^)/3'
_refine_ls_weighting_scheme calc
_refine_ls_wR_factor_gt 0.0736
_refine_ls_wR_factor_ref 0.0766
_reflns_number_gt 1920
_reflns_number_total 2180
_reflns_threshold_expression >2sigma(I)
_cod_data_source_file b813875c.txt
_cod_data_source_block omary4s
_cod_depositor_comments
;
The following automatic conversions were performed:
'_symmetry_cell_setting' value 'Monoclinic' changed to 'monoclinic'
according to '/home/saulius/struct/CIF-dictionaries/cif_core.dic'
dictionary named 'cif_core.dic' version 2.4.1 from 2010-06-29.

Automatic conversion script
Id: cif_fix_enum 1527 2010-12-29 10:47:43Z saulius 
;
_cod_original_cell_volume 2468.4(5)
_cod_original_sg_symbol_H-M 'C2/c '
_cod_database_code 7000588

loop_
_symmetry_equiv_pos_as_xyz
'x, y, z'
'-x, y, -z+1/2'
'x+1/2, y+1/2, z'
'-x+1/2, y+1/2, -z+1/2'
'-x, -y, -z'
'x, -y, z-1/2'
'-x+1/2, -y+1/2, -z'
'x+1/2, -y+1/2, z-1/2'

loop_
_atom_site_label
_atom_site_type_symbol
_atom_site_fract_x
_atom_site_fract_y
_atom_site_fract_z
_atom_site_U_iso_or_equiv
_atom_site_adp_type
_atom_site_occupancy
_atom_site_symmetry_multiplicity
_atom_site_calc_flag
_atom_site_refinement_flags
_atom_site_disorder_assembly
_atom_site_disorder_group
Au1 Au 0.032176(11) 0.52306(5) 0.342399(15) 0.05044(14) Uani 1 1 d . . .
Br1 Br -0.03841(3) 0.21861(13) 0.31894(4) 0.0671(2) Uani 1 1 d . . .
S1 S 0.22606(7) 0.9029(3) 0.39213(9) 0.0425(4) Uani 1 1 d . . .
C1 C 0.1908(3) 0.9281(10) 0.2892(3) 0.0382(13) Uani 1 1 d . . .
C6 C 0.1480(3) 0.7531(10) 0.2342(3) 0.0456(14) Uani 1 1 d . . .
H6 H 0.1377 0.6191 0.2519 0.055 Uiso 1 1 calc R . .
C4 C 0.1352(4) 0.9739(13) 0.1254(5) 0.064(2) Uani 1 1 d . . .
C2 C 0.2057(3) 1.1350(11) 0.2623(4) 0.0488(15) Uani 1 1 d . . .
H2 H 0.2338 1.2563 0.2989 0.059 Uiso 1 1 calc R . .
C5 C 0.1205(3) 0.7771(11) 0.1532(4) 0.0568(16) Uani 1 1 d . . .
H5 H 0.0914 0.6589 0.1164 0.068 Uiso 1 1 calc R . .
C3 C 0.1776(3) 1.1522(13) 0.1810(4) 0.0568(16) Uani 1 1 d . . .
H3 H 0.1871 1.2869 0.1626 0.068 Uiso 1 1 calc R . .
O1 O 0.22701(19) 0.6400(8) 0.4103(2) 0.0565(11) Uani 1 1 d . . .
O2 O 0.2808(2) 1.0483(8) 0.4393(3) 0.0577(12) Uani 1 1 d . . .
N1 N 0.1283(2) 0.9073(9) 0.3819(3) 0.0456(12) Uani 1 1 d . . .
C8 C 0.1765(3) 1.0659(10) 0.4047(4) 0.0450(14) Uani 1 1 d . . .
H8A H 0.1994 1.1165 0.4611 0.054 Uiso 1 1 calc R . .
H8B H 0.1606 1.2182 0.3714 0.054 Uiso 1 1 calc R . .
C9 C 0.0923(3) 0.7668(12) 0.3669(4) 0.0498(15) Uani 1 1 d . . .
C7 C 0.1053(5) 0.9992(16) 0.0360(6) 0.105(4) Uani 1 1 d . . .
H7A H 0.1212 0.8722 0.0215 0.158 Uiso 1 1 calc R . .
H7B H 0.1134 1.1650 0.0260 0.158 Uiso 1 1 calc R . .
H7C H 0.0624 0.9764 0.0038 0.158 Uiso 1 1 calc R . .

loop_
_atom_site_aniso_label
_atom_site_aniso_U_11
_atom_site_aniso_U_22
_atom_site_aniso_U_33
_atom_site_aniso_U_23
_atom_site_aniso_U_13
_atom_site_aniso_U_12
Au1 0.0435(2) 0.0587(2) 0.0472(2) -0.00391(10) 0.02784(16) -0.00741(10)
Br1 0.0516(4) 0.0693(4) 0.0740(5) 0.0024(3) 0.0367(4) -0.0117(3)
S1 0.0419(9) 0.0410(7) 0.0386(8) 0.0019(6) 0.0226(8) 0.0014(6)
C1 0.042(4) 0.041(3) 0.038(3) 0.001(2) 0.028(3) 0.002(2)
C6 0.051(4) 0.038(3) 0.050(4) -0.001(3) 0.033(3) -0.003(3)
C4 0.074(6) 0.079(5) 0.046(4) 0.009(3) 0.042(4) 0.020(4)
C2 0.052(4) 0.041(3) 0.059(4) 0.001(3) 0.038(4) -0.003(3)
C5 0.062(4) 0.052(4) 0.048(4) -0.011(3) 0.031(4) -0.003(3)
C3 0.061(4) 0.060(4) 0.064(4) 0.015(3) 0.046(4) 0.008(3)
O1 0.076(3) 0.038(2) 0.051(3) 0.0090(18) 0.038(2) 0.010(2)
O2 0.042(3) 0.066(3) 0.055(3) -0.006(2) 0.026(3) -0.0082(19)
N1 0.050(3) 0.047(3) 0.042(3) -0.005(2) 0.030(3) -0.003(2)
C8 0.053(4) 0.038(3) 0.048(4) -0.007(2) 0.034(3) -0.009(3)
C9 0.052(4) 0.055(4) 0.043(4) -0.003(3) 0.030(3) -0.003(3)
C7 0.129(10) 0.136(9) 0.052(6) 0.018(4) 0.057(7) 0.019(5)

loop_
_atom_type_symbol
_atom_type_description
_atom_type_scat_dispersion_real
_atom_type_scat_dispersion_imag
_atom_type_scat_source
C C 0.0033 0.0016 'International Tables Vol C Tables 4.2.6.8 and 6.1.1.4'
H H 0.0000 0.0000 'International Tables Vol C Tables 4.2.6.8 and 6.1.1.4'
N N 0.0061 0.0033 'International Tables Vol C Tables 4.2.6.8 and 6.1.1.4'
O O 0.0106 0.0060 'International Tables Vol C Tables 4.2.6.8 and 6.1.1.4'
S S 0.1246 0.1234 'International Tables Vol C Tables 4.2.6.8 and 6.1.1.4'
Br Br -0.2901 2.4595 'International Tables Vol C Tables 4.2.6.8 and 6.1.1.4'
Au Au -2.0133 8.8022 'International Tables Vol C Tables 4.2.6.8 and 6.1.1.4'

loop_
_geom_angle_atom_site_label_1
_geom_angle_atom_site_label_2
_geom_angle_atom_site_label_3
_geom_angle
_geom_angle_site_symmetry_1
_geom_angle_site_symmetry_3
_geom_angle_publ_flag
C9 Au1 Br1 177.31(17) . . ?
C9 Au1 Au1 93.07(17) . 2 ?
Br1 Au1 Au1 89.48(2) . 2 ?
O2 S1 O1 120.2(3) . . ?
O2 S1 C1 110.1(3) . . ?
O1 S1 C1 108.0(3) . . ?
O2 S1 C8 104.6(3) . . ?
O1 S1 C8 107.5(3) . . ?
C1 S1 C8 105.4(3) . . ?
C6 C1 C2 120.3(5) . . ?
C6 C1 S1 120.7(4) . . ?
C2 C1 S1 119.0(4) . . ?
C5 C6 C1 119.8(5) . . ?
C5 C6 H6 120.1 . . ?
C1 C6 H6 120.1 . . ?
C5 C4 C3 118.6(7) . . ?
C5 C4 C7 121.2(7) . . ?
C3 C4 C7 120.2(7) . . ?
C3 C2 C1 118.3(6) . . ?
C3 C2 H2 120.8 . . ?
C1 C2 H2 120.8 . . ?
C6 C5 C4 121.2(6) . . ?
C6 C5 H5 119.4 . . ?
C4 C5 H5 119.4 . . ?
C2 C3 C4 121.7(6) . . ?
C2 C3 H3 119.1 . . ?
C4 C3 H3 119.1 . . ?
C9 N1 C8 175.3(7) . . ?
N1 C8 S1 110.7(4) . . ?
N1 C8 H8A 109.5 . . ?
S1 C8 H8A 109.5 . . ?
N1 C8 H8B 109.5 . . ?
S1 C8 H8B 109.5 . . ?
H8A C8 H8B 108.1 . . ?
N1 C9 Au1 178.9(7) . . ?
C4 C7 H7A 109.5 . . ?
C4 C7 H7B 109.5 . . ?
H7A C7 H7B 109.5 . . ?
C4 C7 H7C 109.5 . . ?
H7A C7 H7C 109.5 . . ?
H7B C7 H7C 109.5 . . ?

loop_
_geom_bond_atom_site_label_1
_geom_bond_atom_site_label_2
_geom_bond_distance
_geom_bond_site_symmetry_2
_geom_bond_publ_flag
Au1 C9 1.931(7) . ?
Au1 Br1 2.3675(7) . ?
Au1 Au1 3.1044(7) 2 ?
S1 O2 1.431(5) . ?
S1 O1 1.432(4) . ?
S1 C1 1.738(6) . ?
S1 C8 1.813(6) . ?
C1 C6 1.378(8) . ?
C1 C2 1.413(8) . ?
C6 C5 1.369(8) . ?
C6 H6 0.9300 . ?
C4 C5 1.384(9) . ?
C4 C3 1.389(10) . ?
C4 C7 1.515(11) . ?
C2 C3 1.370(9) . ?
C2 H2 0.9300 . ?
C5 H5 0.9300 . ?
C3 H3 0.9300 . ?
N1 C9 1.136(7) . ?
N1 C8 1.408(8) . ?
C8 H8A 0.9700 . ?
C8 H8B 0.9700 . ?
C7 H7A 0.9600 . ?
C7 H7B 0.9600 . ?
C7 H7C 0.9600 . ?
